data_2238869
loop_
_publ_author_name
'El-Emam, Ali A.'
'Al-Abdullah, Ebtehal S.'
'Al-Tuwaijri, Hanaa M.'
'Chidan Kumar, C. S.'
'Fun, Hoong-Kun'

_publ_section_title
;
 <i>N</i>-(Adamantan-1-yl)-1,2,3,4-tetrahydroisoquinoline-2-carbothioamide
;
_journal_coeditor_code HB7163
_journal_issue 12
_journal_name_full 'Acta Crystallographica Section E'
_journal_page_first o1815
_journal_paper_doi 10.1107/S1600536813031516
_journal_volume 69
_journal_year 2013
_chemical_formula_iupac 'C20 H26 N2 S'
_chemical_formula_moiety 'C20 H26 N2 S'
_chemical_formula_sum 'C20 H26 N2 S'
_chemical_formula_weight 326.49
_chemical_name_systematic
;
<i>N</i>-(Adamantan-1-yl)-1,2,3,4-tetrahydroisoquinoline-2-carbothioamide
;
_space_group_IT_number 14
_symmetry_cell_setting monoclinic
_symmetry_space_group_name_Hall '-P 2ybc'
_symmetry_space_group_name_H-M 'P 1 21/c 1'
_atom_sites_solution_hydrogens geom
_atom_sites_solution_primary direct
_atom_sites_solution_secondary difmap
_audit_creation_method SHELXL-97
_cell_angle_alpha 90.00
_cell_angle_beta 103.366(2)
_cell_angle_gamma 90.00
_cell_formula_units_Z 4
_cell_length_a 19.1707(5)
_cell_length_b 6.4106(2)
_cell_length_c 14.2838(3)
_cell_measurement_reflns_used 2009
_cell_measurement_temperature 296(2)
_cell_measurement_theta_max 68.51
_cell_measurement_theta_min 4.74
_cell_volume 1707.87(8)
_computing_cell_refinement 'SAINT (Bruker, 2009)'
_computing_data_collection 'APEX2 (Bruker, 2009)'
_computing_data_reduction 'SAINT (Bruker, 2009)'
_computing_molecular_graphics 'SHELXTL (Sheldrick, 2008)'
_computing_publication_material
;
SHELXTL (Sheldrick, 2008) and PLATON (Spek, 2009)
;
_computing_structure_refinement 'SHELXTL (Sheldrick, 2008)'
_computing_structure_solution 'SHELXTL (Sheldrick, 2008)'
_diffrn_ambient_temperature 296(2)
_diffrn_measured_fraction_theta_full 0.970
_diffrn_measured_fraction_theta_max 0.970
_diffrn_measurement_device_type 'Bruker APEXII CCD'
_diffrn_measurement_method '\f and \w scans'
_diffrn_radiation_monochromator graphite
_diffrn_radiation_source 'fine-focus sealed tube'
_diffrn_radiation_type CuK\a
_diffrn_radiation_wavelength 1.54178
_diffrn_reflns_av_R_equivalents 0.0396
_diffrn_reflns_av_sigmaI/netI 0.0475
_diffrn_reflns_limit_h_max 22
_diffrn_reflns_limit_h_min -22
_diffrn_reflns_limit_k_max 7
_diffrn_reflns_limit_k_min -5
_diffrn_reflns_limit_l_max 16
_diffrn_reflns_limit_l_min -16
_diffrn_reflns_number 10894
_diffrn_reflns_theta_full 65.00
_diffrn_reflns_theta_max 65.00
_diffrn_reflns_theta_min 4.74
_diffrn_standards_number 0
_exptl_absorpt_coefficient_mu 1.670
_exptl_absorpt_correction_T_max 0.9211
_exptl_absorpt_correction_T_min 0.3448
_exptl_absorpt_correction_type multi-scan
_exptl_absorpt_process_details '(<i>SADABS</i>; Bruker, 2009)'
_exptl_crystal_colour colorless
_exptl_crystal_density_diffrn 1.270
_exptl_crystal_density_method 'not measured'
_exptl_crystal_description needle
_exptl_crystal_F_000 704
_exptl_crystal_size_max 0.81
_exptl_crystal_size_mid 0.13
_exptl_crystal_size_min 0.05
_refine_diff_density_max 0.164
_refine_diff_density_min -0.199
_refine_ls_extinction_method none
_refine_ls_goodness_of_fit_ref 1.074
_refine_ls_hydrogen_treatment mixed
_refine_ls_matrix_type full
_refine_ls_number_parameters 212
_refine_ls_number_reflns 2831
_refine_ls_number_restraints 0
_refine_ls_restrained_S_all 1.074
_refine_ls_R_factor_all 0.0512
_refine_ls_R_factor_gt 0.0412
_refine_ls_shift/su_max 0.001
_refine_ls_shift/su_mean 0.000
_refine_ls_structure_factor_coef Fsqd
_refine_ls_weighting_details 'calc w=1/[\s^2^(Fo^2^)+(0.0467P)^2^+0.4078P] where P=(Fo^2^+2Fc^2^)/3'
_refine_ls_weighting_scheme calc
_refine_ls_wR_factor_gt 0.1075
_refine_ls_wR_factor_ref 0.1143
_reflns_number_gt 2351
_reflns_number_total 2831
_reflns_threshold_expression I>2\s(I)
_cod_data_source_file hb7163.cif
_cod_data_source_block I
_cod_original_sg_symbol_H-M 'P 21/c'
_cod_database_code 2238869

loop_
_symmetry_equiv_pos_as_xyz
'x, y, z'
'-x, y+1/2, -z+1/2'
'-x, -y, -z'
'x, -y-1/2, z-1/2'

loop_
_atom_site_type_symbol
_atom_site_label
_atom_site_fract_x
_atom_site_fract_y
_atom_site_fract_z
_atom_site_U_iso_or_equiv
_atom_site_adp_type
_atom_site_calc_flag
_atom_site_refinement_flags
_atom_site_occupancy
_atom_site_symmetry_multiplicity
S S1 0.28539(3) 0.53707(8) 0.87853(4) 0.04780(18) Uani d . 1 1
N N1 0.31695(8) 0.8392(2) 1.01049(11) 0.0410(4) Uani d . 1 1
N N2 0.22585(9) 0.9145(3) 0.88193(13) 0.0487(4) Uani d . 1 1
C C1 0.30653(10) 1.0463(3) 1.04991(15) 0.0454(5) Uani d . 1 1
H H1A 0.2582 1.0555 1.0596 0.054 Uiso calc R 1 1
H H1B 0.3118 1.1525 1.0037 0.054 Uiso calc R 1 1
C C2 0.35954(10) 1.0889(3) 1.14462(14) 0.0468(5) Uani d . 1 1
H H2A 0.3574 1.2352 1.1611 0.056 Uiso calc R 1 1
H H2B 0.3466 1.0071 1.1952 0.056 Uiso calc R 1 1
C C3 0.43444(10) 1.0346(3) 1.13817(13) 0.0394(4) Uani d . 1 1
C C4 0.49318(11) 1.1642(3) 1.16802(14) 0.0477(5) Uani d . 1 1
H H4A 0.4874 1.2961 1.1922 0.057 Uiso calc R 1 1
C C5 0.56065(11) 1.0963(4) 1.16170(15) 0.0541(6) Uani d . 1 1
H H5A 0.6002 1.1827 1.1819 0.065 Uiso calc R 1 1
C C6 0.56903(11) 0.9017(4) 1.12565(15) 0.0549(6) Uani d . 1 1
H H6A 0.6146 0.8556 1.1231 0.066 Uiso calc R 1 1
C C7 0.51028(10) 0.7734(3) 1.09301(13) 0.0485(5) Uani d . 1 1
H H7A 0.5162 0.6430 1.0674 0.058 Uiso calc R 1 1
C C8 0.44261(10) 0.8406(3) 1.09868(13) 0.0388(4) Uani d . 1 1
C C9 0.37639(10) 0.7106(3) 1.06543(14) 0.0464(5) Uani d . 1 1
H H9A 0.3863 0.5977 1.0252 0.056 Uiso calc R 1 1
H H9B 0.3626 0.6500 1.1207 0.056 Uiso calc R 1 1
C C10 0.27588(9) 0.7748(3) 0.92530(14) 0.0386(4) Uani d . 1 1
C C11 0.17921(9) 0.9182(3) 0.78351(14) 0.0388(4) Uani d . 1 1
C C12 0.13539(11) 1.1194(3) 0.77934(17) 0.0559(6) Uani d . 1 1
H H12A 0.1675 1.2379 0.7938 0.067 Uiso calc R 1 1
H H12B 0.1069 1.1140 0.8272 0.067 Uiso calc R 1 1
C C13 0.08603(11) 1.1464(3) 0.67914(16) 0.0545(6) Uani d . 1 1
H H13A 0.0589 1.2764 0.6773 0.065 Uiso calc R 1 1
C C14 0.03443(11) 0.9647(4) 0.65865(17) 0.0556(6) Uani d . 1 1
H H14A 0.0029 0.9802 0.5953 0.067 Uiso calc R 1 1
H H14B 0.0053 0.9610 0.7058 0.067 Uiso calc R 1 1
C C15 0.07696(12) 0.7641(3) 0.66319(17) 0.0580(6) Uani d . 1 1
H H15A 0.0437 0.6459 0.6497 0.070 Uiso calc R 1 1
C C16 0.12637(10) 0.7366(3) 0.76323(15) 0.0491(5) Uani d . 1 1
H H16A 0.0981 0.7328 0.8115 0.059 Uiso calc R 1 1
H H16B 0.1523 0.6060 0.7661 0.059 Uiso calc R 1 1
C C17 0.12141(15) 0.7699(4) 0.58855(17) 0.0754(8) Uani d . 1 1
H H17A 0.0902 0.7830 0.5249 0.090 Uiso calc R 1 1
H H17B 0.1483 0.6411 0.5908 0.090 Uiso calc R 1 1
C C18 0.17292(14) 0.9540(5) 0.60795(19) 0.0727(8) Uani d . 1 1
H H18A 0.2013 0.9586 0.5591 0.087 Uiso calc R 1 1
C C19 0.22293(11) 0.9277(4) 0.70823(17) 0.0599(6) Uani d . 1 1
H H19A 0.2506 0.8006 0.7101 0.072 Uiso calc R 1 1
H H19B 0.2560 1.0442 0.7215 0.072 Uiso calc R 1 1
C C20 0.13032(13) 1.1555(4) 0.6051(2) 0.0729(7) Uani d . 1 1
H H20A 0.1629 1.2734 0.6181 0.087 Uiso calc R 1 1
H H20B 0.0993 1.1740 0.5416 0.087 Uiso calc R 1 1
H H1N2 0.2278(11) 1.034(4) 0.9084(15) 0.051(6) Uiso d . 1 1

loop_
_atom_site_aniso_label
_atom_site_aniso_U_11
_atom_site_aniso_U_22
_atom_site_aniso_U_33
_atom_site_aniso_U_12
_atom_site_aniso_U_13
_atom_site_aniso_U_23
S1 0.0513(3) 0.0321(3) 0.0554(4) 0.0024(2) 0.0028(2) -0.0036(2)
N1 0.0388(8) 0.0340(9) 0.0481(10) 0.0010(6) 0.0057(7) -0.0023(7)
N2 0.0455(9) 0.0361(11) 0.0575(11) 0.0066(7) -0.0024(8) -0.0109(8)
C1 0.0437(11) 0.0419(12) 0.0509(12) 0.0046(8) 0.0117(9) -0.0049(8)
C2 0.0508(12) 0.0453(12) 0.0451(12) 0.0021(9) 0.0126(9) -0.0060(9)
C3 0.0456(11) 0.0434(12) 0.0290(10) -0.0016(8) 0.0082(8) 0.0022(7)
C4 0.0589(12) 0.0463(12) 0.0359(11) -0.0082(9) 0.0067(9) -0.0005(8)
C5 0.0464(12) 0.0705(16) 0.0440(12) -0.0172(11) 0.0076(10) 0.0007(10)
C6 0.0420(11) 0.0819(17) 0.0419(12) 0.0021(11) 0.0121(9) 0.0031(11)
C7 0.0528(12) 0.0557(13) 0.0363(11) 0.0108(10) 0.0088(9) -0.0016(9)
C8 0.0430(10) 0.0406(11) 0.0309(10) 0.0017(8) 0.0049(8) 0.0020(7)
C9 0.0493(11) 0.0363(11) 0.0490(12) 0.0027(9) 0.0020(9) 0.0021(8)
C10 0.0336(9) 0.0353(10) 0.0472(12) -0.0029(7) 0.0101(8) 0.0012(8)
C11 0.0333(9) 0.0306(10) 0.0501(12) 0.0003(7) 0.0046(8) -0.0002(8)
C12 0.0495(12) 0.0392(13) 0.0717(15) 0.0064(9) -0.0010(11) -0.0092(10)
C13 0.0521(12) 0.0348(12) 0.0698(15) 0.0127(9) 0.0002(11) 0.0022(9)
C14 0.0413(11) 0.0607(15) 0.0593(14) 0.0029(9) 0.0004(10) 0.0047(10)
C15 0.0582(13) 0.0365(13) 0.0661(15) -0.0082(10) -0.0124(11) 0.0015(10)
C16 0.0454(11) 0.0386(12) 0.0587(13) -0.0052(9) 0.0024(9) 0.0102(9)
C17 0.1000(19) 0.0659(18) 0.0500(15) 0.0366(15) -0.0034(14) -0.0084(11)
C18 0.0681(16) 0.098(2) 0.0596(16) 0.0250(14) 0.0300(13) 0.0246(14)
C19 0.0428(11) 0.0660(16) 0.0751(16) 0.0084(10) 0.0219(11) 0.0182(12)
C20 0.0663(15) 0.0633(17) 0.0850(18) 0.0017(12) 0.0093(14) 0.0356(13)

loop_
_atom_type_symbol
_atom_type_description
_atom_type_scat_dispersion_real
_atom_type_scat_dispersion_imag
_atom_type_scat_source
C C 0.0181 0.0091 'International Tables Vol C Tables 4.2.6.8 and 6.1.1.4'
H H 0.0000 0.0000 'International Tables Vol C Tables 4.2.6.8 and 6.1.1.4'
N N 0.0311 0.0180 'International Tables Vol C Tables 4.2.6.8 and 6.1.1.4'
S S 0.3331 0.5567 'International Tables Vol C Tables 4.2.6.8 and 6.1.1.4'

loop_
_geom_angle_atom_site_label_1
_geom_angle_atom_site_label_2
_geom_angle_atom_site_label_3
_geom_angle
C10 N1 C1 121.12(15)
C10 N1 C9 121.67(16)
C1 N1 C9 117.13(15)
C10 N2 C11 130.81(17)
C10 N2 H1N2 116.1(15)
C11 N2 H1N2 111.1(15)
N1 C1 C2 112.39(16)
N1 C1 H1A 109.1
C2 C1 H1A 109.1
N1 C1 H1B 109.1
C2 C1 H1B 109.1
H1A C1 H1B 107.9
C3 C2 C1 110.89(16)
C3 C2 H2A 109.5
C1 C2 H2A 109.5
C3 C2 H2B 109.5
C1 C2 H2B 109.5
H2A C2 H2B 108.0
C4 C3 C8 120.13(18)
C4 C3 C2 124.29(18)
C8 C3 C2 115.58(17)
C3 C4 C5 119.7(2)
C3 C4 H4A 120.1
C5 C4 H4A 120.1
C6 C5 C4 120.06(19)
C6 C5 H5A 120.0
C4 C5 H5A 120.0
C5 C6 C7 120.60(19)
C5 C6 H6A 119.7
C7 C6 H6A 119.7
C6 C7 C8 119.6(2)
C6 C7 H7A 120.2
C8 C7 H7A 120.2
C7 C8 C3 119.76(18)
C7 C8 C9 122.91(18)
C3 C8 C9 117.32(16)
N1 C9 C8 110.52(16)
N1 C9 H9A 109.5
C8 C9 H9A 109.5
N1 C9 H9B 109.5
C8 C9 H9B 109.5
H9A C9 H9B 108.1
N1 C10 N2 114.44(17)
N1 C10 S1 122.50(14)
N2 C10 S1 123.05(15)
N2 C11 C19 111.34(16)
N2 C11 C16 113.34(16)
C19 C11 C16 110.43(18)
N2 C11 C12 104.80(16)
C19 C11 C12 109.13(17)
C16 C11 C12 107.50(16)
C11 C12 C13 110.23(17)
C11 C12 H12A 109.6
C13 C12 H12A 109.6
C11 C12 H12B 109.6
C13 C12 H12B 109.6
H12A C12 H12B 108.1
C20 C13 C14 110.2(2)
C20 C13 C12 109.55(18)
C14 C13 C12 109.20(18)
C20 C13 H13A 109.3
C14 C13 H13A 109.3
C12 C13 H13A 109.3
C13 C14 C15 108.90(17)
C13 C14 H14A 109.9
C15 C14 H14A 109.9
C13 C14 H14B 109.9
C15 C14 H14B 109.9
H14A C14 H14B 108.3
C17 C15 C14 109.51(19)
C17 C15 C16 109.45(18)
C14 C15 C16 110.37(19)
C17 C15 H15A 109.2
C14 C15 H15A 109.2
C16 C15 H15A 109.2
C11 C16 C15 109.25(16)
C11 C16 H16A 109.8
C15 C16 H16A 109.8
C11 C16 H16B 109.8
C15 C16 H16B 109.8
H16A C16 H16B 108.3
C15 C17 C18 109.80(19)
C15 C17 H17A 109.7
C18 C17 H17A 109.7
C15 C17 H17B 109.7
C18 C17 H17B 109.7
H17A C17 H17B 108.2
C17 C18 C20 109.3(2)
C17 C18 C19 108.9(2)
C20 C18 C19 109.4(2)
C17 C18 H18A 109.7
C20 C18 H18A 109.7
C19 C18 H18A 109.7
C11 C19 C18 109.80(17)
C11 C19 H19A 109.7
C18 C19 H19A 109.7
C11 C19 H19B 109.7
C18 C19 H19B 109.7
H19A C19 H19B 108.2
C13 C20 C18 109.52(18)
C13 C20 H20A 109.8
C18 C20 H20A 109.8
C13 C20 H20B 109.8
C18 C20 H20B 109.8
H20A C20 H20B 108.2

loop_
_geom_bond_atom_site_label_1
_geom_bond_atom_site_label_2
_geom_bond_distance
S1 C10 1.6906(19)
N1 C10 1.352(2)
N1 C1 1.473(2)
N1 C9 1.477(2)
N2 C10 1.353(2)
N2 C11 1.482(2)
N2 H1N2 0.85(2)
C1 C2 1.517(3)
C1 H1A 0.9700
C1 H1B 0.9700
C2 C3 1.501(3)
C2 H2A 0.9700
C2 H2B 0.9700
C3 C4 1.385(3)
C3 C8 1.389(3)
C4 C5 1.387(3)
C4 H4A 0.9300
C5 C6 1.373(3)
C5 H5A 0.9300
C6 C7 1.385(3)
C6 H6A 0.9300
C7 C8 1.387(3)
C7 H7A 0.9300
C8 C9 1.501(3)
C9 H9A 0.9700
C9 H9B 0.9700
C11 C19 1.510(3)
C11 C16 1.526(2)
C11 C12 1.533(3)
C12 C13 1.532(3)
C12 H12A 0.9700
C12 H12B 0.9700
C13 C20 1.503(3)
C13 C14 1.512(3)
C13 H13A 0.9800
C14 C15 1.516(3)
C14 H14A 0.9700
C14 H14B 0.9700
C15 C17 1.511(4)
C15 C16 1.531(3)
C15 H15A 0.9800
C16 H16A 0.9700
C16 H16B 0.9700
C17 C18 1.522(4)
C17 H17A 0.9700
C17 H17B 0.9700
C18 C20 1.524(4)
C18 C19 1.538(3)
C18 H18A 0.9800
C19 H19A 0.9700
C19 H19B 0.9700
C20 H20A 0.9700
C20 H20B 0.9700

loop_
_geom_hbond_atom_site_label_D
_geom_hbond_atom_site_label_H
_geom_hbond_atom_site_label_A
_geom_hbond_distance_DH
_geom_hbond_distance_HA
_geom_hbond_distance_DA
_geom_hbond_angle_DHA
_geom_hbond_publ_flag
C16 H16B S1 0.97 2.72 3.365(2) 125 yes

loop_
_geom_torsion_atom_site_label_1
_geom_torsion_atom_site_label_2
_geom_torsion_atom_site_label_3
_geom_torsion_atom_site_label_4
_geom_torsion
C10 N1 C1 C2 -178.44(16)
C9 N1 C1 C2 -1.5(2)
N1 C1 C2 C3 47.4(2)
C1 C2 C3 C4 131.5(2)
C1 C2 C3 C8 -48.2(2)
C8 C3 C4 C5 -2.4(3)
C2 C3 C4 C5 177.96(19)
C3 C4 C5 C6 0.2(3)
C4 C5 C6 C7 1.7(3)
C5 C6 C7 C8 -1.4(3)
C6 C7 C8 C3 -0.8(3)
C6 C7 C8 C9 -179.65(18)
C4 C3 C8 C7 2.7(3)
C2 C3 C8 C7 -177.63(17)
C4 C3 C8 C9 -178.40(17)
C2 C3 C8 C9 1.2(3)
C10 N1 C9 C8 133.07(17)
C1 N1 C9 C8 -43.8(2)
C7 C8 C9 N1 -136.37(18)
C3 C8 C9 N1 44.8(2)
C1 N1 C10 N2 -0.3(3)
C9 N1 C10 N2 -177.09(16)
C1 N1 C10 S1 -179.06(14)
C9 N1 C10 S1 4.2(2)
C11 N2 C10 N1 169.16(18)
C11 N2 C10 S1 -12.1(3)
C10 N2 C11 C19 -61.5(3)
C10 N2 C11 C16 63.7(3)
C10 N2 C11 C12 -179.4(2)
N2 C11 C12 C13 178.19(16)
C19 C11 C12 C13 58.8(2)
C16 C11 C12 C13 -60.9(2)
C11 C12 C13 C20 -59.5(2)
C11 C12 C13 C14 61.2(2)
C20 C13 C14 C15 60.7(2)
C12 C13 C14 C15 -59.6(2)
C13 C14 C15 C17 -60.3(2)
C13 C14 C15 C16 60.2(2)
N2 C11 C16 C15 175.54(16)
C19 C11 C16 C15 -58.8(2)
C12 C11 C16 C15 60.2(2)
C17 C15 C16 C11 59.4(2)
C14 C15 C16 C11 -61.2(2)
C14 C15 C17 C18 60.0(2)
C16 C15 C17 C18 -61.1(2)
C15 C17 C18 C20 -58.9(3)
C15 C17 C18 C19 60.6(2)
N2 C11 C19 C18 -174.24(19)
C16 C11 C19 C18 58.9(2)
C12 C11 C19 C18 -59.0(2)
C17 C18 C19 C11 -59.3(3)
C20 C18 C19 C11 60.2(3)
C14 C13 C20 C18 -60.1(3)
C12 C13 C20 C18 60.0(3)
C17 C18 C20 C13 58.8(3)
C19 C18 C20 C13 -60.4(3)
